data_2003675
loop_
_publ_author_name
'Tebbe, K.-F.'
'Nagel, K.'

_publ_contact_author
;
 Prof. Dr. K.-F. Tebbe
 Institut f\"ur Anorganische Chemie
 Universit\"at zu K\"oln
 Greinstra\&se 6
 D-50939 K\"oln
 Germany
;
_publ_section_title
;
 Urotropin-3-Diiod, Ur.3I~2~
;
_journal_issue 7
_journal_name_full 'Acta Crystallographica Section C'
_journal_page_first 1388
_journal_page_last 1390
_journal_paper_doi 10.1107/S0108270194015003
_journal_volume 51
_journal_year 1995
_chemical_compound_source 'Umsetzung von Urotropiniumiodid UrHI mit iodges\"attigter Acetonitrill\"osung'
_chemical_formula_moiety 'C6 H12 N4,3I2'
_chemical_formula_structural (CH2)6N4,3I2
_chemical_formula_sum 'C6 H12 I6 N4'
_chemical_formula_weight 901.615(6)
_chemical_melting_point 364
_chemical_name_common Urotropin-3-Diiod
_chemical_name_systematic
;
 1,3,5,7-Tetraazatricyclo[3.3.1.1^3,7^]decan-3-Diiod
;
_space_group_IT_number 161
_symmetry_cell_setting trigonal
_symmetry_space_group_name_Hall 'P 3* -2n'
_symmetry_space_group_name_H-M 'R 3 c :R'
_audit_creation_method SHELXL
_cell_angle_alpha 81.33(2)
_cell_angle_beta 81.33
_cell_angle_gamma 81.33
_cell_formula_units_Z 2
_cell_length_a 9.841(2)
_cell_length_b 9.841
_cell_length_c 9.841
_cell_measurement_reflns_used 24
_cell_measurement_temperature 295
_cell_measurement_theta_max 17.13
_cell_measurement_theta_min 12.74
_cell_volume 923.37(19)
_computing_cell_refinement 'CAD-4 software (Enraf-Nonius, 1989)'
_computing_data_collection 'CAD-4 software (Enraf-Nonius, 1989)'
_computing_data_reduction
;
MolEN (Fair, 1990)
;
_computing_molecular_graphics
;
 SCHAKAL92 (Keller, 1993), ORTEP (Davenport, Hall & Dreissig, 1990)
;
_computing_publication_material
;
 ORFFE4 (Busing et al., 1976), PARST (Nardelli, 1983)
;
_computing_structure_refinement 'SHELXL93 (Sheldrick, 1994)'
_computing_structure_solution 'SHELXS86 (Sheldrick, 1990)'
_diffrn_ambient_temperature 295
_diffrn_measurement_device 'Enraf-Nonius CAD-4'
_diffrn_measurement_method 3\w/4\q
_diffrn_radiation_monochromator Graphit
_diffrn_radiation_source R\"ontgenr\"ohre
_diffrn_radiation_type MoK\a
_diffrn_radiation_wavelength 0.71069
_diffrn_reflns_av_R_equivalents 0.0261
_diffrn_reflns_av_sigmaI/netI 0.0192
_diffrn_reflns_limit_h_max 12
_diffrn_reflns_limit_h_min -12
_diffrn_reflns_limit_k_max 12
_diffrn_reflns_limit_k_min 0
_diffrn_reflns_limit_l_max 12
_diffrn_reflns_limit_l_min -12
_diffrn_reflns_number 4182
_diffrn_reflns_theta_max 27.45
_diffrn_reflns_theta_min 2.78
_diffrn_standards_decay_% 3.9
_diffrn_standards_interval_time 120
_diffrn_standards_number 3
_exptl_absorpt_coefficient_mu 9.978
_exptl_absorpt_correction_T_max 0.9990
_exptl_absorpt_correction_T_min 0.6951
_exptl_absorpt_correction_type empirisch
_exptl_crystal_colour rotschwarz
_exptl_crystal_density_diffrn 3.243
_exptl_crystal_description Rhomboeder
_exptl_crystal_F_000 788
_exptl_crystal_size_max 0.175
_exptl_crystal_size_mid 0.150
_exptl_crystal_size_min 0.125
_refine_diff_density_max .5
_refine_diff_density_min -.5
_refine_ls_abs_structure_details 'Flack (1983), Acta Cryst. A39, 876-881'
_refine_ls_abs_structure_Flack 'Flack-Parameter, x = 0.01(10)'
_refine_ls_extinction_coef 0.0166(7)
_refine_ls_extinction_method SHELXL
_refine_ls_goodness_of_fit_all 1.059
_refine_ls_goodness_of_fit_obs 1.083
_refine_ls_hydrogen_treatment 'Berechnete H-Lagen'
_refine_ls_matrix_type full
_refine_ls_number_parameters 51
_refine_ls_number_reflns 1220
_refine_ls_number_restraints 1
_refine_ls_restrained_S_all 1.061
_refine_ls_restrained_S_obs 1.083
_refine_ls_R_factor_all 0.0295
_refine_ls_R_factor_obs 0.0262
_refine_ls_shift/esd_max 0.000
_refine_ls_shift/esd_mean 0.000
_refine_ls_structure_factor_coef Fsqd
_refine_ls_weighting_details w=1/[\s^2^(F~o~^2^)+(0.0426P)^2^+0.7916P]
_refine_ls_weighting_scheme calc
_refine_ls_wR_factor_all 0.0705
_refine_ls_wR_factor_obs 0.069
_reflns_number_observed 1122
_reflns_number_total 1222
_reflns_observed_criterion >2sigma(I)
_cod_data_source_file jz1025.cif
_cod_data_source_block Ur3I2
_cod_depositor_comments
;
The following automatic conversions were performed:

'_refine_ls_weighting_scheme' value 'calc
w=1/[\s^2^(F~o~^2^)+(0.0426P)^2^+0.7916P]' was changed to 'calc'. New
tag '_refine_ls_weighting_details' was created. The value of the new
tag was set to 'w=1/[\s^2^(F~o~^2^)+(0.0426P)^2^+0.7916P]'.

Automatic conversion script
Id: cif_fix_values 3143 2015-03-26 13:38:13Z robertas 
;
_cod_original_cell_volume 923.4(4)
_cod_original_sg_symbol_H-M 'R 3 c'
_cod_database_code 2003675

loop_
_symmetry_equiv_pos_as_xyz
'x, y, z'
'z, x, y'
'y, z, x'
'y+1/2, x+1/2, z+1/2'
'x+1/2, z+1/2, y+1/2'
'z+1/2, y+1/2, x+1/2'

loop_
_atom_site_aniso_label
_atom_site_aniso_U_11
_atom_site_aniso_U_12
_atom_site_aniso_U_13
_atom_site_aniso_U_22
_atom_site_aniso_U_23
_atom_site_aniso_U_33
I1 0.0450(3) -0.0106(2) -0.0056(2) 0.0542(3) -0.0009(2) 0.0529(3)
I2 0.0728(4) -0.0101(2) 0.0014(3) 0.0458(3) -0.0092(2) 0.0747(4)
N1 0.064(3) -0.012(3) -0.012(3) 0.064(3) -0.012(3) 0.064(3)
N3 0.047(3) -0.005(2) -0.006(2) 0.042(3) 0.003(3) 0.051(3)
C2 0.049(4) -0.006(3) -0.011(3) 0.061(5) -0.005(4) 0.051(4)
C4 0.043(4) -0.009(3) -0.002(3) 0.058(4) -0.006(3) 0.051(4)

loop_
_atom_site_label
_atom_site_occupancy
_atom_site_fract_x
_atom_site_fract_y
_atom_site_fract_z
_atom_site_U_iso_or_equiv
_atom_site_thermal_displace_type
_atom_site_calc_flag
_atom_site_refinement_flags
_atom_site_type_symbol
I1 1 0.31235(6) 0.72114(8) 0.12654(6) 0.0510(2) Uani d . I
I2 1 0.30187(7) 0.97944(6) -0.02583(7) 0.0652(2) Uani d . I
N1 1 0.2500(8) 0.2500 0.2500 0.063(3) Uani d S N
N3 1 0.3217(7) 0.4728(6) 0.2610(7) 0.048(1) Uani d . N
C2 1 0.2464(9) 0.3927(9) 0.1862(8) 0.054(2) Uani d . C
H2A 1 0.1507 0.4353 0.1872 0.07(1) Uiso calc R H
H2B 1 0.2885 0.3954 0.0904 0.07(1) Uiso calc R H
C4 1 0.4678(8) 0.4074(9) 0.2572(8) 0.051(2) Uani d . C
H4A 1 0.5119 0.4115 0.1618 0.07(1) Uiso calc R H
H4B 1 0.5179 0.4573 0.3068 0.07(1) Uiso calc R H

loop_
_atom_type_symbol
_atom_type_description
_atom_type_scat_source
_atom_type_scat_dispersion_real
_atom_type_scat_dispersion_imag
I I 'International Tables Vol C Tables 4.2.6.8 and 6.1.1.4' -.4742 1.811
N N 'International Tables Vol C Tables 4.2.6.8 and 6.1.1.4' .0061 .0033
C C 'International Tables Vol C Tables 4.2.6.8 and 6.1.1.4' .0033 .0016
H H 'International Tables Vol C Tables 4.2.6.8 and 6.1.1.4' .0000 .0000

loop_
_geom_angle_atom_site_label_1
_geom_angle_atom_site_label_2
_geom_angle_atom_site_label_3
_geom_angle_site_symmetry_1
_geom_angle_site_symmetry_3
_geom_angle
_geom_angle_publ_flag
N3 I1 I2 . . 177.6(2) yes
C4 N3 I1 2 . 113.9(4) yes
C4 N3 I1 . . 109.6(5) yes
C2 N3 I1 . . 106.6(4) yes
C2 N1 C2 . 2 109.2(7) yes
C4 N3 C4 2 . 108.8(7) yes
C4 N3 C2 2 . 109.1(6) yes
C4 N3 C2 . . 108.7(6) yes
N1 C2 N3 . . 111.1(8) yes
N3 C4 N3 3 . 109.8(7) yes
I1 I2 I1 . 2_564 154.86(3) no
I1 I2 I2 2_564 2_564 38.64(2) no
I1 I2 I2 2_564 3_465 97.73(3) no
I1 I2 I1 2_564 4_454 74.57(2) no
I1 I2 I1 2_564 6_554 74.31(2) no
N3 I1 C2 . . 25.4(2) no
C2 I1 C4 . . 42.1(2) no
C2 I1 C4 . 2 41.6(2) no

loop_
_geom_bond_atom_site_label_1
_geom_bond_atom_site_label_2
_geom_bond_site_symmetry_2
_geom_bond_distance
_geom_bond_publ_flag
I2 I1 . 2.7457(11) yes
N1 C2 . 1.447(10) yes
N3 C4 2 1.481(10) yes
N3 C4 . 1.482(9) yes
N3 C2 . 1.493(11) yes
N3 I1 . 2.593(6) yes

loop_
_geom_contact_atom_site_label_1
_geom_contact_atom_site_label_2
_geom_contact_distance
_geom_contact_site_symmetry_2
_geom_contact_publ_flag
I2 I1 4.1280(10) 2_564 no
I2 H2B 3.204(8) 6_554 no
I1 C2 3.341(9) . no
I2 N1 4.009(9) 1_565 no

loop_
_geom_torsion_atom_site_label_1
_geom_torsion_atom_site_label_2
_geom_torsion_atom_site_label_3
_geom_torsion_atom_site_label_4
_geom_torsion_site_symmetry_1
_geom_torsion_site_symmetry_4
_geom_torsion
_geom_torsion_publ_flag
C2 N1 C2 N3 2 . 59.4(10) no
C2 N1 C2 N3 3 . -60.0(9) no
C4 N3 C2 N1 2 . -58.9(7) no
C4 N3 C2 N1 . . 59.7(8) no
C4 N3 C4 N3 2 3 60.4(10) no
C2 N3 C4 N3 . 3 -58.3(8) no
